data_7241962
loop_
_publ_author_name
'Z\'abransk\'y, Martin'
'Alves, Paula C.'
'Bravo, Catarina'
'Duarte, M. Teresa'
'Andr\'e, V\^ania'

_publ_section_title
;
 From pipemidic acid molecular salts to metal complexes and BioMOFs using
 mechanochemistry
;
_journal_issue 5
_journal_name_full CrystEngComm
_journal_page_first 1099
_journal_page_last 1109
_journal_paper_doi 10.1039/D0CE01533D
_journal_volume 23
_journal_year 2021
_chemical_formula_moiety '2(C14 H18 N5 O3), C2 O4, 5(H2 O)'
_chemical_formula_sum 'C30 H46 N10 O15'
_chemical_formula_weight 786.77
_space_group_crystal_system triclinic
_space_group_IT_number 2
_space_group_name_Hall '-P 1'
_space_group_name_H-M_alt 'P -1'
_atom_sites_solution_hydrogens mixed
_atom_sites_solution_primary direct
_atom_sites_solution_secondary difmap
_audit_creation_method SHELXL-2018/3
_audit_update_record
;
2020-09-14 deposited with the CCDC.	2020-12-18 downloaded from the CCDC.
;
_cell_angle_alpha 72.946(3)
_cell_angle_beta 83.283(2)
_cell_angle_gamma 81.684(2)
_cell_formula_units_Z 2
_cell_length_a 7.5920(3)
_cell_length_b 15.4924(7)
_cell_length_c 16.2129(8)
_cell_measurement_reflns_used 5537
_cell_measurement_temperature 150(2)
_cell_measurement_theta_max 27.33
_cell_measurement_theta_min 2.71
_cell_volume 1798.30(14)
_computing_cell_refinement 'Bruker SAINT'
_computing_data_collection 'Bruker APEX2'
_computing_data_reduction 'Bruker SAINT'
_computing_molecular_graphics 'PLATON (Spek, 2016)'
_computing_publication_material 'PLATON (Spek, 2016)'
_computing_structure_refinement 'SHELXL-2018/3 (Sheldrick, 2018)'
_computing_structure_solution 'SHELXS-2013/1 (Sheldrick, 2013)'
_diffrn_ambient_temperature 150(2)
_diffrn_measured_fraction_theta_full 0.997
_diffrn_measured_fraction_theta_max 0.997
_diffrn_measurement_device_type 'Bruker APEX-II CCD'
_diffrn_measurement_method '\f and \w scans'
_diffrn_radiation_type MoK\a
_diffrn_radiation_wavelength 0.71073
_diffrn_reflns_av_R_equivalents 0.0612
_diffrn_reflns_av_unetI/netI 0.0680
_diffrn_reflns_Laue_measured_fraction_full 0.997
_diffrn_reflns_Laue_measured_fraction_max 0.997
_diffrn_reflns_limit_h_max 9
_diffrn_reflns_limit_h_min -9
_diffrn_reflns_limit_k_max 20
_diffrn_reflns_limit_k_min -20
_diffrn_reflns_limit_l_max 21
_diffrn_reflns_limit_l_min -21
_diffrn_reflns_number 31823
_diffrn_reflns_point_group_measured_fraction_full 0.997
_diffrn_reflns_point_group_measured_fraction_max 0.997
_diffrn_reflns_theta_full 25.242
_diffrn_reflns_theta_max 27.595
_diffrn_reflns_theta_min 1.621
_diffrn_source 'fine-focus sealed tube'
_exptl_absorpt_coefficient_mu 0.118
_exptl_absorpt_correction_T_max 0.977
_exptl_absorpt_correction_T_min 0.904
_exptl_absorpt_correction_type multi-scan
_exptl_absorpt_process_details 'SADABS (Bruker,2005)'
_exptl_crystal_colour colourless
_exptl_crystal_density_diffrn 1.453
_exptl_crystal_density_meas ?
_exptl_crystal_density_method 'not measured'
_exptl_crystal_description plate
_exptl_crystal_F_000 832
_exptl_crystal_size_max 0.30
_exptl_crystal_size_mid 0.24
_exptl_crystal_size_min 0.20
_exptl_transmission_factor_max 0.746
_exptl_transmission_factor_min 0.690
_refine_diff_density_max 0.332
_refine_diff_density_min -0.281
_refine_diff_density_rms 0.058
_refine_ls_extinction_method none
_refine_ls_goodness_of_fit_ref 0.960
_refine_ls_hydrogen_treatment mixed
_refine_ls_matrix_type full
_refine_ls_number_parameters 560
_refine_ls_number_reflns 8306
_refine_ls_number_restraints 0
_refine_ls_restrained_S_all 0.960
_refine_ls_R_factor_all 0.0896
_refine_ls_R_factor_gt 0.0472
_refine_ls_shift/su_max 0.001
_refine_ls_shift/su_mean 0.000
_refine_ls_structure_factor_coef Fsqd
_refine_ls_weighting_details 'w=1/[\s^2^(Fo^2^)+(0.0597P)^2^] where P=(Fo^2^+2Fc^2^)/3'
_refine_ls_weighting_scheme calc
_refine_ls_wR_factor_gt 0.1066
_refine_ls_wR_factor_ref 0.1195
_reflns_Friedel_coverage 0.000
_reflns_number_gt 5306
_reflns_number_total 8306
_reflns_threshold_expression 'I > 2\s(I)'
_cod_data_source_file d0ce01533d2.cif
_cod_data_source_block shelx_CCDC3
_cod_depositor_comments
;
The following automatic conversions were performed:

data item '_exptl_crystal_density_meas' value 'not measured' was
changed to '?' -- the value is perceived as not measured.

Automatic conversion script
Id: cif_fix_values 7556 2019-12-06 15:28:31Z antanas 

 Adding full bibliography for 7241957--7241962.cif.
;
_cod_database_code 7241962
_shelx_shelxl_version_number 2018/3
_shelx_space_group_comment
;
The symmetry employed for this shelxl refinement is uniquely defined
by the following loop, which should always be used as a source of
symmetry information in preference to the above space-group names.
They are only intended as comments.
;
_shelx_estimated_absorpt_t_min 0.967
_shelx_estimated_absorpt_t_max 0.977

loop_
_space_group_symop_operation_xyz
'x, y, z'
'-x, -y, -z'

loop_
_atom_site_label
_atom_site_type_symbol
_atom_site_fract_x
_atom_site_fract_y
_atom_site_fract_z
_atom_site_U_iso_or_equiv
_atom_site_adp_type
_atom_site_occupancy
_atom_site_site_symmetry_order
_atom_site_calc_flag
_atom_site_refinement_flags_posn
_atom_site_refinement_flags_adp
_atom_site_refinement_flags_occupancy
_atom_site_disorder_assembly
_atom_site_disorder_group
C1 C 0.41712(18) 0.25834(12) 1.00551(11) 0.0194(4) Uani 1 1 d . . . . .
C2 C 0.59967(18) 0.20529(11) 0.98663(11) 0.0182(4) Uani 1 1 d . . . . .
C101 C 0.20033(17) -0.02798(11) 0.55575(11) 0.0156(4) Uani 1 1 d . . . . .
C102 C 0.11998(17) 0.06487(11) 0.54414(11) 0.0157(4) Uani 1 1 d . . . . .
C103 C 0.15700(17) 0.13012(11) 0.46958(11) 0.0170(4) Uani 1 1 d . . . . .
H103 H 0.102184 0.188984 0.464310 0.020 Uiso 1 1 calc R U . . .
C104 C 0.53275(17) -0.06824(11) 0.34612(10) 0.0151(4) Uani 1 1 d . . . . .
C105 C 0.40324(18) -0.12855(11) 0.48032(11) 0.0178(4) Uani 1 1 d . . . . .
H105 H 0.384580 -0.177992 0.528111 0.021 Uiso 1 1 calc R U . . .
C106 C 0.31563(17) -0.04307(11) 0.48275(10) 0.0143(3) Uani 1 1 d . . . . .
C107 C 0.34811(17) 0.02734(10) 0.40802(10) 0.0139(3) Uani 1 1 d . . . . .
C108 C -0.00508(18) 0.09173(12) 0.61171(11) 0.0184(4) Uani 1 1 d . . . . .
C109 C 0.3026(2) 0.18959(11) 0.32390(11) 0.0211(4) Uani 1 1 d . . . . .
H106 H 0.429463 0.185142 0.306399 0.025 Uiso 1 1 calc R U . . .
H107 H 0.268663 0.247325 0.336828 0.025 Uiso 1 1 calc R U . . .
C110 C 0.2010(2) 0.18732(12) 0.25014(12) 0.0289(4) Uani 1 1 d . . . . .
H108 H 0.227136 0.236796 0.200376 0.043 Uiso 1 1 calc R U . . .
H109 H 0.235946 0.130782 0.236334 0.043 Uiso 1 1 calc R U . . .
H110 H 0.075207 0.192941 0.266752 0.043 Uiso 1 1 calc R U . . .
C111 C 0.74524(19) -0.16730(11) 0.27565(11) 0.0197(4) Uani 1 1 d . . . . .
H111 H 0.717787 -0.213634 0.328854 0.024 Uiso 1 1 calc R U . . .
H112 H 0.871997 -0.161944 0.270882 0.024 Uiso 1 1 calc R U . . .
C112 C 0.69988(19) -0.19481(11) 0.19952(11) 0.0206(4) Uani 1 1 d . . . . .
H113 H 0.774394 -0.250181 0.195890 0.025 Uiso 1 1 calc R U . . .
H114 H 0.576206 -0.206824 0.207582 0.025 Uiso 1 1 calc R U . . .
C113 C 0.6717(2) -0.00728(11) 0.19919(11) 0.0208(4) Uani 1 1 d . . . . .
H115 H 0.795543 0.004397 0.191163 0.025 Uiso 1 1 calc R U . . .
H116 H 0.597650 0.047878 0.203854 0.025 Uiso 1 1 calc R U . . .
C114 C 0.6246(2) -0.03359(12) 0.12242(11) 0.0223(4) Uani 1 1 d . . . . .
H117 H 0.497836 -0.039163 0.127709 0.027 Uiso 1 1 calc R U . . .
H118 H 0.650626 0.013525 0.069589 0.027 Uiso 1 1 calc R U . . .
C201 C 0.77282(18) 0.54465(11) 0.45427(11) 0.0167(4) Uani 1 1 d . . . . .
C202 C 0.84129(17) 0.45191(11) 0.45953(11) 0.0160(4) Uani 1 1 d . . . . .
C203 C 0.79865(17) 0.38369(11) 0.53129(10) 0.0160(4) Uani 1 1 d . . . . .
H203 H 0.845180 0.324412 0.532636 0.019 Uiso 1 1 calc R U . . .
C204 C 0.46177(17) 0.58029(11) 0.67091(11) 0.0167(4) Uani 1 1 d . . . . .
C205 C 0.58598(18) 0.64356(11) 0.53634(11) 0.0185(4) Uani 1 1 d . . . . .
H205 H 0.606755 0.694141 0.490065 0.022 Uiso 1 1 calc R U . . .
C206 C 0.66393(17) 0.55774(11) 0.52939(10) 0.0146(4) Uani 1 1 d . . . . .
C207 C 0.62704(17) 0.48518(11) 0.60135(10) 0.0148(4) Uani 1 1 d . . . . .
C208 C 0.95894(18) 0.42802(12) 0.38775(11) 0.0192(4) Uani 1 1 d . . . . .
C209 C 0.65184(18) 0.31913(11) 0.67468(11) 0.0187(4) Uani 1 1 d . . . . .
H206 H 0.661361 0.265029 0.655150 0.022 Uiso 1 1 calc R U . . .
H207 H 0.529778 0.330395 0.697881 0.022 Uiso 1 1 calc R U . . .
C210 C 0.7754(2) 0.30284(12) 0.74495(12) 0.0286(4) Uani 1 1 d . . . . .
H208 H 0.744405 0.251757 0.792004 0.043 Uiso 1 1 calc R U . . .
H209 H 0.896225 0.290502 0.722522 0.043 Uiso 1 1 calc R U . . .
H210 H 0.764717 0.355830 0.765229 0.043 Uiso 1 1 calc R U . . .
C211 C 0.25558(19) 0.67893(11) 0.74367(11) 0.0217(4) Uani 1 1 d . . . . .
H211 H 0.129588 0.671597 0.749460 0.026 Uiso 1 1 calc R U . . .
H212 H 0.279845 0.725052 0.689832 0.026 Uiso 1 1 calc R U . . .
C212 C 0.3000(2) 0.70895(11) 0.81856(11) 0.0219(4) Uani 1 1 d . . . . .
H213 H 0.422011 0.723685 0.808935 0.026 Uiso 1 1 calc R U . . .
H214 H 0.221745 0.763294 0.822119 0.026 Uiso 1 1 calc R U . . .
C213 C 0.3364(2) 0.52010(11) 0.82126(11) 0.0213(4) Uani 1 1 d . . . . .
H215 H 0.412413 0.465323 0.817037 0.026 Uiso 1 1 calc R U . . .
H216 H 0.213307 0.507141 0.829734 0.026 Uiso 1 1 calc R U . . .
C214 C 0.38190(18) 0.54802(11) 0.89713(11) 0.0214(4) Uani 1 1 d . . . . .
H217 H 0.355405 0.501444 0.950298 0.026 Uiso 1 1 calc R U . . .
H218 H 0.508698 0.553394 0.891994 0.026 Uiso 1 1 calc R U . . .
N101 N 0.72840(17) -0.12147(10) 0.11776(10) 0.0192(3) Uani 1 1 d . . . . .
N102 N 0.64352(15) -0.08061(9) 0.27826(9) 0.0188(3) Uani 1 1 d . . . . .
N103 N 0.26816(15) 0.11493(9) 0.40277(8) 0.0159(3) Uani 1 1 d . . . . .
N104 N 0.45544(14) 0.01651(9) 0.34018(8) 0.0152(3) Uani 1 1 d . . . . .
N105 N 0.51020(15) -0.14310(9) 0.41459(9) 0.0180(3) Uani 1 1 d . . . . .
N201 N 0.27903(17) 0.63633(10) 0.90128(10) 0.0197(3) Uani 1 1 d . . . . .
N202 N 0.36190(16) 0.59292(9) 0.74164(9) 0.0201(3) Uani 1 1 d . . . . .
N203 N 0.69318(15) 0.39722(9) 0.60021(8) 0.0149(3) Uani 1 1 d . . . . .
N204 N 0.52765(15) 0.49478(9) 0.67217(9) 0.0159(3) Uani 1 1 d . . . . .
N205 N 0.48578(15) 0.65656(9) 0.60413(9) 0.0185(3) Uani 1 1 d . . . . .
O1 O 0.41920(13) 0.32839(9) 1.02725(9) 0.0328(3) Uani 1 1 d . . . . .
O2 O 0.28022(12) 0.22578(8) 0.99639(8) 0.0275(3) Uani 1 1 d . . . . .
O1W O 0.92953(15) 0.60785(10) 0.92560(10) 0.0365(4) Uani 1 1 d . . . . .
O3 O 0.73282(13) 0.22474(9) 1.01374(8) 0.0312(3) Uani 1 1 d . . . . .
O2W O 0.02528(18) 0.11003(10) 0.09340(10) 0.0369(4) Uani 1 1 d . . . . .
O4 O 0.59992(13) 0.14806(8) 0.94654(8) 0.0248(3) Uani 1 1 d . . . . .
O3W O 0.06583(15) 0.92432(10) 0.10368(10) 0.0351(4) Uani 1 1 d . . . . .
O4W O 0.00678(18) 0.68328(11) 0.09498(10) 0.0391(4) Uani 1 1 d . . . . .
O5W O 0.82847(17) 0.48891(11) 0.85075(12) 0.0365(4) Uani 1 1 d . . . . .
O101 O -0.03630(14) 0.02618(9) 0.68333(8) 0.0240(3) Uani 1 1 d . . . . .
O102 O -0.07707(14) 0.16872(8) 0.60315(8) 0.0256(3) Uani 1 1 d . . . . .
O103 O 0.17168(13) -0.09060(8) 0.62358(7) 0.0214(3) Uani 1 1 d . . . . .
O201 O 0.99228(15) 0.49844(9) 0.32051(8) 0.0269(3) Uani 1 1 d . . . . .
O202 O 1.02150(14) 0.35132(8) 0.38881(8) 0.0265(3) Uani 1 1 d . . . . .
O203 O 0.80510(14) 0.61011(8) 0.38887(8) 0.0232(3) Uani 1 1 d . . . . .
H1A H 0.829(3) 0.6319(14) 0.9440(13) 0.050(6) Uiso 1 1 d . . . . .
H1B H 0.899(3) 0.5644(16) 0.9002(15) 0.063(8) Uiso 1 1 d . . . . .
H2A H -0.062(3) 0.1417(16) 0.0604(15) 0.063(7) Uiso 1 1 d . . . . .
H2B H 0.110(3) 0.1419(15) 0.0739(15) 0.053(7) Uiso 1 1 d . . . . .
H3A H 0.069(3) 0.9858(17) 0.0969(15) 0.059(7) Uiso 1 1 d . . . . .
H3B H 0.163(3) 0.9040(14) 0.0882(14) 0.046(6) Uiso 1 1 d . . . . .
H4A H -0.085(3) 0.7011(15) 0.0610(15) 0.061(7) Uiso 1 1 d . . . . .
H4B H 0.089(3) 0.7130(16) 0.0645(15) 0.059(8) Uiso 1 1 d . . . . .
H5A H 0.854(3) 0.5026(17) 0.7961(18) 0.072(9) Uiso 1 1 d . . . . .
H5B H 0.883(3) 0.428(2) 0.8740(17) 0.089(10) Uiso 1 1 d . . . . .
H101 H 0.042(3) -0.0262(16) 0.6699(15) 0.067(7) Uiso 1 1 d . . . . .
H102 H 0.846(2) -0.1118(12) 0.1095(12) 0.036(5) Uiso 1 1 d . . . . .
H104 H 0.696(2) -0.1417(12) 0.0733(12) 0.032(5) Uiso 1 1 d . . . . .
H201 H 0.928(3) 0.5481(15) 0.3379(15) 0.061(7) Uiso 1 1 d . . . . .
H202 H 0.165(2) 0.6287(12) 0.9134(11) 0.030(5) Uiso 1 1 d . . . . .
H204 H 0.315(2) 0.6581(13) 0.9398(13) 0.036(6) Uiso 1 1 d . . . . .

loop_
_atom_site_aniso_label
_atom_site_aniso_U_11
_atom_site_aniso_U_22
_atom_site_aniso_U_33
_atom_site_aniso_U_23
_atom_site_aniso_U_13
_atom_site_aniso_U_12
C1 0.0173(6) 0.0223(10) 0.0188(10) -0.0067(8) -0.0015(6) -0.0007(6)
C2 0.0169(6) 0.0177(9) 0.0195(10) -0.0053(8) -0.0008(6) -0.0011(6)
C101 0.0151(6) 0.0168(9) 0.0157(10) -0.0041(8) -0.0027(6) -0.0041(6)
C102 0.0160(6) 0.0177(9) 0.0158(10) -0.0072(8) -0.0022(6) -0.0033(6)
C103 0.0175(6) 0.0158(9) 0.0199(10) -0.0098(8) -0.0007(6) 0.0004(6)
C104 0.0142(6) 0.0159(9) 0.0157(9) -0.0048(8) -0.0023(6) -0.0013(6)
C105 0.0193(6) 0.0168(9) 0.0153(10) -0.0018(8) -0.0020(6) -0.0009(6)
C106 0.0146(6) 0.0150(9) 0.0143(9) -0.0051(8) -0.0019(6) -0.0030(6)
C107 0.0142(6) 0.0123(9) 0.0163(9) -0.0041(8) -0.0039(6) -0.0024(6)
C108 0.0178(6) 0.0209(10) 0.0194(10) -0.0091(9) -0.0021(6) -0.0033(7)
C109 0.0275(7) 0.0103(9) 0.0213(10) -0.0010(8) 0.0071(7) -0.0027(7)
C110 0.0328(8) 0.0239(11) 0.0225(11) 0.0022(9) -0.0015(7) 0.0024(8)
C111 0.0215(7) 0.0170(9) 0.0186(10) -0.0052(8) -0.0002(6) 0.0035(6)
C112 0.0246(7) 0.0152(9) 0.0211(10) -0.0046(8) 0.0002(7) -0.0026(7)
C113 0.0270(7) 0.0160(9) 0.0178(10) -0.0047(8) 0.0046(7) -0.0026(7)
C114 0.0255(7) 0.0201(10) 0.0193(10) -0.0031(8) -0.0014(7) -0.0016(7)
C201 0.0170(6) 0.0171(10) 0.0152(10) -0.0019(8) -0.0040(6) -0.0023(6)
C202 0.0168(6) 0.0164(9) 0.0166(10) -0.0065(8) -0.0034(6) -0.0013(6)
C203 0.0163(6) 0.0145(9) 0.0186(10) -0.0079(8) -0.0026(6) 0.0016(6)
C204 0.0160(6) 0.0186(10) 0.0161(9) -0.0060(8) -0.0034(6) 0.0006(6)
C205 0.0217(6) 0.0151(9) 0.0174(10) -0.0026(8) -0.0019(6) -0.0018(6)
C206 0.0157(6) 0.0117(9) 0.0171(9) -0.0048(8) -0.0034(6) -0.0007(6)
C207 0.0148(6) 0.0133(9) 0.0170(10) -0.0047(8) -0.0040(6) -0.0004(6)
C208 0.0194(6) 0.0206(10) 0.0177(10) -0.0064(9) -0.0008(6) -0.0011(7)
C209 0.0222(7) 0.0117(9) 0.0200(10) -0.0023(8) 0.0036(6) -0.0040(6)
C210 0.0350(8) 0.0223(10) 0.0242(11) 0.0012(9) -0.0063(8) -0.0021(8)
C211 0.0252(7) 0.0190(10) 0.0197(10) -0.0073(8) -0.0018(7) 0.0055(7)
C212 0.0246(7) 0.0185(10) 0.0223(11) -0.0065(9) 0.0020(7) -0.0026(7)
C213 0.0243(7) 0.0201(10) 0.0181(10) -0.0064(8) 0.0034(7) 0.0002(7)
C214 0.0196(6) 0.0230(10) 0.0189(10) -0.0034(8) 0.0006(6) -0.0008(7)
N101 0.0227(6) 0.0191(8) 0.0176(9) -0.0071(7) -0.0006(6) -0.0053(6)
N102 0.0230(6) 0.0147(8) 0.0156(8) -0.0040(7) 0.0045(5) 0.0022(5)
N103 0.0197(5) 0.0116(7) 0.0155(8) -0.0029(6) -0.0005(5) -0.0020(5)
N104 0.0149(5) 0.0155(7) 0.0149(8) -0.0048(6) 0.0001(5) -0.0015(5)
N105 0.0200(5) 0.0156(8) 0.0168(8) -0.0038(7) 0.0017(5) -0.0013(5)
N201 0.0207(6) 0.0236(9) 0.0177(9) -0.0086(7) 0.0002(6) -0.0070(6)
N202 0.0265(6) 0.0153(8) 0.0147(8) -0.0028(7) 0.0020(6) 0.0041(6)
N203 0.0182(5) 0.0107(7) 0.0157(8) -0.0040(6) -0.0012(5) -0.0006(5)
N204 0.0178(5) 0.0141(8) 0.0154(8) -0.0049(6) -0.0007(5) -0.0001(5)
N205 0.0234(6) 0.0138(8) 0.0169(8) -0.0040(7) 0.0004(6) -0.0003(5)
O1 0.0222(5) 0.0310(8) 0.0550(9) -0.0290(7) -0.0077(5) 0.0038(5)
O2 0.0141(4) 0.0375(8) 0.0373(8) -0.0203(7) 0.0006(5) -0.0049(5)
O1W 0.0194(5) 0.0391(9) 0.0585(10) -0.0295(8) 0.0063(6) -0.0022(6)
O3 0.0151(5) 0.0447(8) 0.0439(9) -0.0290(7) -0.0050(5) 0.0012(5)
O2W 0.0303(6) 0.0299(9) 0.0472(10) -0.0018(7) -0.0094(7) -0.0068(6)
O4 0.0207(5) 0.0257(7) 0.0324(8) -0.0166(6) -0.0036(5) 0.0018(5)
O3W 0.0207(6) 0.0283(9) 0.0582(10) -0.0194(8) 0.0094(6) -0.0042(6)
O4W 0.0299(6) 0.0472(10) 0.0396(10) -0.0090(8) -0.0097(7) -0.0034(7)
O5W 0.0368(7) 0.0396(10) 0.0370(10) -0.0199(8) 0.0053(7) -0.0042(6)
O101 0.0274(5) 0.0259(7) 0.0176(7) -0.0068(6) 0.0042(5) -0.0030(5)
O102 0.0286(5) 0.0241(7) 0.0249(7) -0.0123(6) 0.0012(5) 0.0032(5)
O103 0.0260(5) 0.0197(7) 0.0161(7) -0.0032(6) 0.0024(5) -0.0025(5)
O201 0.0340(6) 0.0230(7) 0.0198(8) -0.0051(6) 0.0075(5) -0.0004(5)
O202 0.0304(6) 0.0225(7) 0.0258(7) -0.0116(6) 0.0041(5) 0.0045(5)
O203 0.0304(5) 0.0186(7) 0.0172(7) -0.0019(6) 0.0029(5) -0.0020(5)

loop_
_atom_type_symbol
_atom_type_description
_atom_type_scat_dispersion_real
_atom_type_scat_dispersion_imag
_atom_type_scat_source
C C 0.0033 0.0016 'International Tables Vol C Tables 4.2.6.8 and 6.1.1.4'
H H 0.0000 0.0000 'International Tables Vol C Tables 4.2.6.8 and 6.1.1.4'
N N 0.0061 0.0033 'International Tables Vol C Tables 4.2.6.8 and 6.1.1.4'
O O 0.0106 0.0060 'International Tables Vol C Tables 4.2.6.8 and 6.1.1.4'

loop_
_geom_angle_atom_site_label_1
_geom_angle_atom_site_label_2
_geom_angle_atom_site_label_3
_geom_angle
_geom_angle_site_symmetry_1
_geom_angle_site_symmetry_3
_geom_angle_publ_flag
O1 C1 O2 126.25(14) . . ?
O1 C1 C2 117.53(14) . . ?
O2 C1 C2 116.22(15) . . ?
O4 C2 O3 126.53(13) . . ?
O4 C2 C1 117.23(13) . . ?
O3 C2 C1 116.24(15) . . ?
O103 C101 C106 122.61(14) . . ?
O103 C101 C102 122.87(14) . . ?
C106 C101 C102 114.52(14) . . ?
C103 C102 C101 120.37(14) . . ?
C103 C102 C108 118.05(14) . . ?
C101 C102 C108 121.58(15) . . ?
N103 C103 C102 124.17(14) . . ?
N104 C104 N102 116.86(14) . . ?
N104 C104 N105 126.09(13) . . ?
N102 C104 N105 117.05(13) . . ?
N105 C105 C106 124.05(15) . . ?
C107 C106 C105 114.50(14) . . ?
C107 C106 C101 122.09(14) . . ?
C105 C106 C101 123.41(15) . . ?
N104 C107 N103 116.38(14) . . ?
N104 C107 C106 123.89(14) . . ?
N103 C107 C106 119.72(13) . . ?
O102 C108 O101 120.99(14) . . ?
O102 C108 C102 123.05(16) . . ?
O101 C108 C102 115.96(14) . . ?
N103 C109 C110 112.21(13) . . ?
N102 C111 C112 110.20(13) . . ?
N101 C112 C111 110.44(14) . . ?
N102 C113 C114 109.75(14) . . ?
N101 C114 C113 110.41(13) . . ?
O203 C201 C202 122.89(14) . . ?
O203 C201 C206 122.14(14) . . ?
C202 C201 C206 114.98(14) . . ?
C203 C202 C201 120.24(14) . . ?
C203 C202 C208 118.63(14) . . ?
C201 C202 C208 121.13(15) . . ?
N203 C203 C202 123.85(14) . . ?
N204 C204 N202 117.51(14) . . ?
N204 C204 N205 126.12(14) . . ?
N202 C204 N205 116.36(14) . . ?
N205 C205 C206 123.90(15) . . ?
C207 C206 C205 114.76(14) . . ?
C207 C206 C201 122.06(14) . . ?
C205 C206 C201 123.17(15) . . ?
N204 C207 N203 116.82(14) . . ?
N204 C207 C206 123.71(14) . . ?
N203 C207 C206 119.46(13) . . ?
O202 C208 O201 121.46(15) . . ?
O202 C208 C202 124.06(16) . . ?
O201 C208 C202 114.49(14) . . ?
N203 C209 C210 111.98(13) . . ?
N202 C211 C212 110.26(13) . . ?
N201 C212 C211 110.87(14) . . ?
N202 C213 C214 109.82(14) . . ?
N201 C214 C213 111.32(13) . . ?
C112 N101 C114 111.42(13) . . ?
C104 N102 C111 124.06(14) . . ?
C104 N102 C113 122.50(13) . . ?
C111 N102 C113 113.44(12) . . ?
C103 N103 C107 119.11(13) . . ?
C103 N103 C109 121.04(13) . . ?
C107 N103 C109 119.85(12) . . ?
C107 N104 C104 115.89(13) . . ?
C105 N105 C104 115.57(13) . . ?
C212 N201 C214 112.22(13) . . ?
C204 N202 C213 123.32(13) . . ?
C204 N202 C211 123.29(14) . . ?
C213 N202 C211 113.18(12) . . ?
C203 N203 C207 119.35(13) . . ?
C203 N203 C209 120.20(13) . . ?
C207 N203 C209 120.43(12) . . ?
C207 N204 C204 115.70(13) . . ?
C205 N205 C204 115.78(13) . . ?

loop_
_geom_bond_atom_site_label_1
_geom_bond_atom_site_label_2
_geom_bond_distance
_geom_bond_site_symmetry_2
_geom_bond_publ_flag
C1 O1 1.238(2) . ?
C1 O2 1.2601(18) . ?
C1 C2 1.552(2) . ?
C2 O4 1.2434(19) . ?
C2 O3 1.2552(18) . ?
C101 O103 1.2559(19) . ?
C101 C106 1.443(2) . ?
C101 C102 1.446(2) . ?
C102 C103 1.359(2) . ?
C102 C108 1.478(2) . ?
C103 N103 1.3487(19) . ?
C104 N104 1.3393(19) . ?
C104 N102 1.3473(19) . ?
C104 N105 1.365(2) . ?
C105 N105 1.3157(19) . ?
C105 C106 1.403(2) . ?
C106 C107 1.397(2) . ?
C107 N104 1.3270(19) . ?
C107 N103 1.3868(19) . ?
C108 O102 1.2136(19) . ?
C108 O101 1.323(2) . ?
C109 N103 1.478(2) . ?
C109 C110 1.508(2) . ?
C111 N102 1.4587(19) . ?
C111 C112 1.508(2) . ?
C112 N101 1.488(2) . ?
C113 N102 1.460(2) . ?
C113 C114 1.512(2) . ?
C114 N101 1.489(2) . ?
C201 O203 1.2622(19) . ?
C201 C202 1.437(2) . ?
C201 C206 1.438(2) . ?
C202 C203 1.366(2) . ?
C202 C208 1.484(2) . ?
C203 N203 1.3466(19) . ?
C204 N204 1.3418(19) . ?
C204 N202 1.347(2) . ?
C204 N205 1.366(2) . ?
C205 N205 1.310(2) . ?
C205 C206 1.405(2) . ?
C206 C207 1.396(2) . ?
C207 N204 1.3321(19) . ?
C207 N203 1.3872(19) . ?
C208 O202 1.2102(19) . ?
C208 O201 1.327(2) . ?
C209 N203 1.478(2) . ?
C209 C210 1.502(2) . ?
C211 N202 1.4617(19) . ?
C211 C212 1.509(2) . ?
C212 N201 1.485(2) . ?
C213 N202 1.459(2) . ?
C213 C214 1.508(2) . ?
C214 N201 1.490(2) . ?
